data_4070486
loop_
_publ_author_name
'Senda, Taichi'
'Hanaoka, Hidenori'
'Okado, Yoshiya'
'Oda, Yoshiaki'
'Tsurugi, Hayato'
'Mashima, Kazushi'

_publ_section_title
;
 Titanium Complexes of Silicon-Bridged Cyclopentadienyl&#x2212;Phenoxy
 Ligands Modified with Fused-Thiophene: Synthesis, Characterization, and
 Their Catalytic Performance in Copolymerization of Ethylene and 1-Hexene
;
_journal_issue 24
_journal_name_full Organometallics
_journal_page_first 6915
_journal_paper_doi 10.1021/om900853q
_journal_volume 28
_journal_year 2009
_chemical_formula_moiety 'C26 H32 Cl2 O S2 Si Ti, 0.5 C6H6'
_chemical_formula_sum 'C29 H35 Cl2 O S2 Si Ti'
_chemical_formula_weight 610.58
_chemical_name_systematic
; 
 ? 
;
_space_group_IT_number 2
_symmetry_cell_setting triclinic
_symmetry_Int_Tables_number 2
_symmetry_space_group_name_Hall '-P 1'
_symmetry_space_group_name_H-M 'P -1'
_atom_sites_solution_hydrogens geom
_atom_sites_solution_primary direct
_atom_sites_solution_secondary difmap
_audit_creation_method SHELXL-97
_cell_angle_alpha 74.74(3)
_cell_angle_beta 80.91(4)
_cell_angle_gamma 79.59(3)
_cell_formula_units_Z 2
_cell_length_a 9.523(11)
_cell_length_b 11.295(13)
_cell_length_c 15.193(16)
_cell_measurement_reflns_used 3252
_cell_measurement_temperature 113(2)
_cell_measurement_theta_max 27.4
_cell_measurement_theta_min 3.1
_cell_volume 1540(3)
_computing_cell_refinement CrystalClear
_computing_data_collection CrystalClear
_computing_data_reduction CrystalStructure
_computing_molecular_graphics 'ORTEP-3 for windows'
_computing_publication_material 'CrystalStructure 3.8'
_computing_structure_refinement 'SHELXL-97 (Sheldrick, 1997)'
_computing_structure_solution SIR92
_diffrn_ambient_temperature 113(2)
_diffrn_detector_area_resol_mean 7.31
_diffrn_measured_fraction_theta_full 0.951
_diffrn_measured_fraction_theta_max 0.951
_diffrn_measurement_device_type 'Rigaku Mercury'
_diffrn_measurement_method \w
_diffrn_radiation_monochromator graphite
_diffrn_radiation_source 'fine-focus sealed tube'
_diffrn_radiation_type MoK\a
_diffrn_radiation_wavelength 0.71075
_diffrn_reflns_av_R_equivalents 0.0334
_diffrn_reflns_av_sigmaI/netI 0.0553
_diffrn_reflns_limit_h_max 12
_diffrn_reflns_limit_h_min -12
_diffrn_reflns_limit_k_max 14
_diffrn_reflns_limit_k_min -14
_diffrn_reflns_limit_l_max 17
_diffrn_reflns_limit_l_min -19
_diffrn_reflns_number 14075
_diffrn_reflns_theta_full 27.41
_diffrn_reflns_theta_max 27.41
_diffrn_reflns_theta_min 3.09
_exptl_absorpt_coefficient_mu 0.646
_exptl_absorpt_correction_T_max 0.9684
_exptl_absorpt_correction_T_min 0.8150
_exptl_absorpt_correction_type multi-scan
_exptl_absorpt_process_details 'Jacobson, R. (1998) Private communication'
_exptl_crystal_colour orange
_exptl_crystal_density_diffrn 1.310
_exptl_crystal_density_method 'not measured'
_exptl_crystal_description platelet
_exptl_crystal_F_000 632
_exptl_crystal_size_max 0.33
_exptl_crystal_size_mid 0.21
_exptl_crystal_size_min 0.05
_refine_diff_density_max 1.155
_refine_diff_density_min -0.553
_refine_diff_density_rms 0.120
_refine_ls_extinction_method none
_refine_ls_goodness_of_fit_ref 1.048
_refine_ls_hydrogen_treatment refall
_refine_ls_matrix_type full
_refine_ls_number_parameters 319
_refine_ls_number_reflns 6686
_refine_ls_number_restraints 0
_refine_ls_restrained_S_all 1.048
_refine_ls_R_factor_all 0.0842
_refine_ls_R_factor_gt 0.0662
_refine_ls_shift/su_max 0.000
_refine_ls_shift/su_mean 0.000
_refine_ls_structure_factor_coef Fsqd
_refine_ls_weighting_details 'calc w=1/[\s^2^(Fo^2^)+(0.1072P)^2^+2.9026P] where P=(Fo^2^+2Fc^2^)/3'
_refine_ls_weighting_scheme calc
_refine_ls_wR_factor_gt 0.1756
_refine_ls_wR_factor_ref 0.2003
_reflns_number_gt 5149
_reflns_number_total 6686
_reflns_threshold_expression >2sigma(I)
_cod_data_source_file om900853q_si_003.cif
_cod_data_source_block 19
_cod_database_code 4070486

loop_
_symmetry_equiv_pos_as_xyz
'x, y, z'
'-x, -y, -z'

loop_
_atom_site_label
_atom_site_type_symbol
_atom_site_fract_x
_atom_site_fract_y
_atom_site_fract_z
_atom_site_U_iso_or_equiv
_atom_site_adp_type
_atom_site_occupancy
_atom_site_symmetry_multiplicity
_atom_site_calc_flag
_atom_site_refinement_flags
Ti1 Ti 0.63265(7) 0.74152(6) 0.25451(4) 0.02370(19) Uani 1 1 d .
Cl1 Cl 0.75657(11) 0.84433(9) 0.31864(7) 0.0341(2) Uani 1 1 d .
Cl2 Cl 0.79507(10) 0.70051(9) 0.13410(7) 0.0323(2) Uani 1 1 d .
S1 S 0.84088(10) 0.42693(9) 0.35997(7) 0.0312(2) Uani 1 1 d .
S2 S 0.61527(10) 0.66140(9) 0.51217(6) 0.0289(2) Uani 1 1 d .
Si1 Si 0.31199(10) 0.65023(9) 0.22793(7) 0.0229(2) Uani 1 1 d .
O1 O 0.4992(3) 0.8604(2) 0.20135(17) 0.0240(5) Uani 1 1 d .
C1 C 0.4643(4) 0.6142(3) 0.2997(2) 0.0244(7) Uani 1 1 d .
C2 C 0.4708(4) 0.6626(3) 0.3780(2) 0.0237(7) Uani 1 1 d .
C3 C 0.6033(4) 0.6096(3) 0.4165(3) 0.0257(7) Uani 1 1 d .
C4 C 0.6821(4) 0.5291(3) 0.3627(3) 0.0271(8) Uani 1 1 d .
C5 C 0.5961(4) 0.5273(3) 0.2943(2) 0.0252(7) Uani 1 1 d .
C6 C 0.3879(4) 0.7522(3) 0.4256(3) 0.0265(8) Uani 1 1 d .
H1 H 0.2991 0.7998 0.4085 0.032 Uiso 1 1 calc R
C7 C 0.4506(4) 0.7609(4) 0.4977(3) 0.0304(8) Uani 1 1 d .
C8 C 0.7959(4) 0.3843(4) 0.2657(3) 0.0341(9) Uani 1 1 d .
C9 C 0.6673(4) 0.4424(4) 0.2392(3) 0.0304(8) Uani 1 1 d .
H2 H 0.6278 0.4289 0.1896 0.037 Uiso 1 1 calc R
C10 C 0.2628(4) 0.8230(3) 0.1931(2) 0.0227(7) Uani 1 1 d .
C11 C 0.3601(4) 0.9077(3) 0.1811(2) 0.0219(7) Uani 1 1 d .
C12 C 0.3237(4) 1.0369(3) 0.1468(2) 0.0223(7) Uani 1 1 d .
C13 C 0.1839(4) 1.0775(3) 0.1228(2) 0.0249(7) Uani 1 1 d .
H3 H 0.1563 1.1636 0.0983 0.030 Uiso 1 1 calc R
C14 C 0.0826(4) 0.9974(4) 0.1331(2) 0.0258(7) Uani 1 1 d .
C15 C 0.1231(4) 0.8717(3) 0.1691(2) 0.0246(7) Uani 1 1 d .
H4 H 0.0546 0.8168 0.1779 0.030 Uiso 1 1 calc R
C16 C -0.0674(4) 1.0465(4) 0.1051(3) 0.0321(8) Uani 1 1 d .
H5 H -0.1316 1.0679 0.1576 0.039 Uiso 1 1 calc R
H6 H -0.1035 0.9827 0.0856 0.039 Uiso 1 1 calc R
H7 H -0.0638 1.1206 0.0543 0.039 Uiso 1 1 calc R
C17 C 0.4324(4) 1.1280(3) 0.1323(3) 0.0252(7) Uani 1 1 d .
C18 C 0.3630(4) 1.2639(3) 0.0965(3) 0.0334(9) Uani 1 1 d .
H8 H 0.2605 1.2731 0.1195 0.040 Uiso 1 1 calc R
H9 H 0.3743 1.2852 0.0292 0.040 Uiso 1 1 calc R
H10 H 0.4102 1.3194 0.1182 0.040 Uiso 1 1 calc R
C19 C 0.5580(4) 1.1004(3) 0.0602(3) 0.0286(8) Uani 1 1 d .
H11 H 0.5241 1.0658 0.0160 0.034 Uiso 1 1 calc R
H12 H 0.6340 1.0405 0.0907 0.034 Uiso 1 1 calc R
H13 H 0.5960 1.1774 0.0279 0.034 Uiso 1 1 calc R
C20 C 0.4891(4) 1.1204(4) 0.2238(3) 0.0328(9) Uani 1 1 d .
H14 H 0.5873 1.1405 0.2113 0.039 Uiso 1 1 calc R
H15 H 0.4889 1.0363 0.2630 0.039 Uiso 1 1 calc R
H16 H 0.4270 1.1796 0.2552 0.039 Uiso 1 1 calc R
C21 C 0.1542(4) 0.5765(4) 0.2965(3) 0.0282(8) Uani 1 1 d .
H17 H 0.0739 0.5983 0.2583 0.034 Uiso 1 1 calc R
H18 H 0.1812 0.4852 0.3101 0.034 Uiso 1 1 calc R
C22 C 0.1010(4) 0.6146(4) 0.3872(3) 0.0350(9) Uani 1 1 d .
H19 H 0.1196 0.6991 0.3811 0.042 Uiso 1 1 calc R
H20 H 0.1519 0.5574 0.4365 0.042 Uiso 1 1 calc R
H21 H -0.0024 0.6116 0.4020 0.042 Uiso 1 1 calc R
C23 C 0.3701(4) 0.5871(4) 0.1240(3) 0.0295(8) Uani 1 1 d .
H22 H 0.4517 0.6279 0.0876 0.035 Uiso 1 1 calc R
H23 H 0.4054 0.4974 0.1440 0.035 Uiso 1 1 calc R
C24 C 0.2509(5) 0.6051(4) 0.0613(3) 0.0371(9) Uani 1 1 d .
H24 H 0.1837 0.6804 0.0661 0.045 Uiso 1 1 calc R
H25 H 0.1991 0.5333 0.0805 0.045 Uiso 1 1 calc R
H26 H 0.2944 0.6129 -0.0025 0.045 Uiso 1 1 calc R
C25 C 0.9008(5) 0.2926(5) 0.2234(4) 0.0503(12) Uani 1 1 d .
H27 H 0.9659 0.3370 0.1744 0.060 Uiso 1 1 calc R
H28 H 0.8483 0.2451 0.1977 0.060 Uiso 1 1 calc R
H29 H 0.9566 0.2360 0.2705 0.060 Uiso 1 1 calc R
C26 C 0.3959(5) 0.8434(4) 0.5625(3) 0.0372(9) Uani 1 1 d .
H30 H 0.3356 0.7998 0.6152 0.045 Uiso 1 1 calc R
H31 H 0.3389 0.9193 0.5306 0.045 Uiso 1 1 calc R
H32 H 0.4774 0.8649 0.5842 0.045 Uiso 1 1 calc R
C27 C 0.0857(11) 0.1227(10) 0.4978(7) 0.051(2) Uiso 0.50 1 d P
C28 C 0.0051(6) 0.0550(5) 0.5573(4) 0.0514(12) Uiso 1 1 d .
C29 C -0.0690(14) -0.0072(12) 0.6121(9) 0.064(3) Uiso 0.50 1 d P
C30 C -0.1391(9) -0.1150(8) 0.5986(6) 0.0336(17) Uiso 0.50 1 d P
C31 C -0.0574(10) -0.0457(9) 0.5399(6) 0.042(2) Uiso 0.50 1 d P

loop_
_atom_site_aniso_label
_atom_site_aniso_U_11
_atom_site_aniso_U_22
_atom_site_aniso_U_33
_atom_site_aniso_U_23
_atom_site_aniso_U_13
_atom_site_aniso_U_12
Ti1 0.0198(3) 0.0237(3) 0.0263(4) -0.0009(3) -0.0046(3) -0.0058(2)
Cl1 0.0334(5) 0.0356(5) 0.0352(5) 0.0008(4) -0.0120(4) -0.0167(4)
Cl2 0.0268(5) 0.0347(5) 0.0312(5) -0.0033(4) 0.0013(4) -0.0043(4)
S1 0.0235(5) 0.0289(5) 0.0397(5) -0.0055(4) -0.0071(4) -0.0011(4)
S2 0.0293(5) 0.0311(5) 0.0266(5) -0.0032(4) -0.0084(4) -0.0066(4)
Si1 0.0217(5) 0.0210(5) 0.0257(5) -0.0018(4) -0.0047(4) -0.0065(4)
O1 0.0206(12) 0.0238(12) 0.0278(13) -0.0033(10) -0.0055(10) -0.0058(10)
C1 0.0219(17) 0.0208(16) 0.0278(18) -0.0004(14) -0.0016(14) -0.0057(13)
C2 0.0232(17) 0.0216(16) 0.0241(17) 0.0001(14) -0.0034(14) -0.0050(13)
C3 0.0226(17) 0.0258(17) 0.0270(18) 0.0004(14) -0.0051(14) -0.0073(14)
C4 0.0234(17) 0.0270(18) 0.0301(19) -0.0030(15) -0.0044(14) -0.0062(14)
C5 0.0246(17) 0.0228(17) 0.0270(18) -0.0014(14) -0.0028(14) -0.0073(14)
C6 0.0243(17) 0.0259(18) 0.0279(18) -0.0039(15) -0.0014(14) -0.0051(14)
C7 0.0306(19) 0.0301(19) 0.0287(19) -0.0043(16) -0.0022(15) -0.0051(15)
C8 0.0287(19) 0.030(2) 0.044(2) -0.0101(17) -0.0058(17) -0.0019(16)
C9 0.0279(19) 0.0270(18) 0.039(2) -0.0085(16) -0.0068(16) -0.0063(15)
C10 0.0206(16) 0.0263(17) 0.0220(16) -0.0066(14) -0.0013(13) -0.0051(13)
C11 0.0202(16) 0.0242(17) 0.0210(16) -0.0063(13) -0.0014(13) -0.0023(13)
C12 0.0235(17) 0.0245(17) 0.0193(16) -0.0055(13) -0.0035(13) -0.0030(13)
C13 0.0271(18) 0.0228(17) 0.0225(17) -0.0038(14) -0.0024(14) -0.0009(14)
C14 0.0225(17) 0.0317(19) 0.0236(17) -0.0064(15) -0.0026(14) -0.0049(14)
C15 0.0234(17) 0.0271(18) 0.0241(17) -0.0042(14) -0.0071(14) -0.0047(14)
C16 0.0243(18) 0.0308(19) 0.041(2) -0.0056(17) -0.0105(16) -0.0009(15)
C17 0.0252(17) 0.0236(17) 0.0289(18) -0.0076(14) -0.0046(14) -0.0058(14)
C18 0.033(2) 0.0207(17) 0.046(2) -0.0076(16) -0.0047(18) -0.0051(15)
C19 0.0302(19) 0.0244(18) 0.0309(19) -0.0043(15) -0.0006(15) -0.0098(15)
C20 0.034(2) 0.036(2) 0.033(2) -0.0128(17) -0.0073(16) -0.0079(17)
C21 0.0234(17) 0.0301(19) 0.0322(19) -0.0022(15) -0.0059(15) -0.0126(15)
C22 0.032(2) 0.041(2) 0.032(2) -0.0053(17) 0.0016(16) -0.0149(17)
C23 0.031(2) 0.0259(18) 0.032(2) -0.0063(15) -0.0066(16) -0.0046(15)
C24 0.044(2) 0.039(2) 0.033(2) -0.0111(18) -0.0118(18) -0.0076(18)
C25 0.043(3) 0.049(3) 0.062(3) -0.028(2) -0.012(2) 0.009(2)
C26 0.040(2) 0.042(2) 0.034(2) -0.0145(18) -0.0058(17) -0.0054(18)

loop_
_atom_type_symbol
_atom_type_description
_atom_type_scat_dispersion_real
_atom_type_scat_dispersion_imag
_atom_type_scat_source
C C 0.0033 0.0016 'International Tables Vol C Tables 4.2.6.8 and 6.1.1.4'
H H 0.0000 0.0000 'International Tables Vol C Tables 4.2.6.8 and 6.1.1.4'
Cl Cl 0.1484 0.1585 'International Tables Vol C Tables 4.2.6.8 and 6.1.1.4'
O O 0.0106 0.0060 'International Tables Vol C Tables 4.2.6.8 and 6.1.1.4'
S S 0.1246 0.1234 'International Tables Vol C Tables 4.2.6.8 and 6.1.1.4'
Si Si 0.0817 0.0704 'International Tables Vol C Tables 4.2.6.8 and 6.1.1.4'
Ti Ti 0.2776 0.4457 'International Tables Vol C Tables 4.2.6.8 and 6.1.1.4'

loop_
_geom_angle_atom_site_label_1
_geom_angle_atom_site_label_2
_geom_angle_atom_site_label_3
_geom_angle
_geom_angle_site_symmetry_1
_geom_angle_site_symmetry_3
O1 Ti1 C1 88.45(15) . .
O1 Ti1 Cl1 103.62(12) . .
C1 Ti1 Cl1 138.30(11) . .
O1 Ti1 Cl2 104.21(11) . .
C1 Ti1 Cl2 113.96(12) . .
Cl1 Ti1 Cl2 101.66(9) . .
O1 Ti1 C2 93.45(14) . .
C1 Ti1 C2 36.86(13) . .
Cl1 Ti1 C2 101.87(13) . .
Cl2 Ti1 C2 146.16(11) . .
O1 Ti1 C5 120.22(14) . .
C1 Ti1 C5 36.10(12) . .
Cl1 Ti1 C5 131.15(11) . .
Cl2 Ti1 C5 88.24(10) . .
C2 Ti1 C5 57.93(13) . .
O1 Ti1 C3 125.63(13) . .
C1 Ti1 C3 58.97(13) . .
Cl1 Ti1 C3 82.49(12) . .
Cl2 Ti1 C3 127.77(11) . .
C2 Ti1 C3 34.24(12) . .
C5 Ti1 C3 55.53(13) . .
O1 Ti1 C4 146.30(12) . .
C1 Ti1 C4 58.64(14) . .
Cl1 Ti1 C4 97.76(12) . .
Cl2 Ti1 C4 96.47(11) . .
C2 Ti1 C4 56.43(13) . .
C5 Ti1 C4 33.39(13) . .
C3 Ti1 C4 32.55(12) . .
C4 S1 C8 90.46(19) . .
C3 S2 C7 90.92(19) . .
C23 Si1 C1 109.33(18) . .
C23 Si1 C10 110.07(17) . .
C1 Si1 C10 108.11(16) . .
C23 Si1 C21 109.23(19) . .
C1 Si1 C21 109.62(18) . .
C10 Si1 C21 110.47(18) . .
C11 O1 Ti1 153.1(2) . .
C2 C1 C5 104.5(3) . .
C2 C1 Si1 126.6(3) . .
C5 C1 Si1 128.9(3) . .
C2 C1 Ti1 74.1(2) . .
C5 C1 Ti1 77.9(2) . .
Si1 C1 Ti1 116.08(18) . .
C3 C2 C6 111.1(3) . .
C3 C2 C1 109.8(3) . .
C6 C2 C1 139.0(3) . .
C3 C2 Ti1 80.5(2) . .
C6 C2 Ti1 115.4(2) . .
C1 C2 Ti1 69.0(2) . .
C4 C3 C2 107.6(3) . .
C4 C3 S2 140.5(3) . .
C2 C3 S2 111.9(3) . .
C4 C3 Ti1 74.4(2) . .
C2 C3 Ti1 65.2(2) . .
S2 C3 Ti1 123.4(2) . .
C3 C4 C5 107.9(3) . .
C3 C4 S1 139.7(3) . .
C5 C4 S1 112.2(3) . .
C3 C4 Ti1 73.1(2) . .
C5 C4 Ti1 68.4(2) . .
S1 C4 Ti1 125.92(19) . .
C4 C5 C9 110.9(3) . .
C4 C5 C1 110.0(3) . .
C9 C5 C1 139.0(4) . .
C4 C5 Ti1 78.2(2) . .
C9 C5 Ti1 121.8(3) . .
C1 C5 Ti1 66.0(2) . .
C7 C6 C2 112.7(3) . .
C7 C6 H1 123.7 . .
C2 C6 H1 123.7 . .
C6 C7 C26 127.6(4) . .
C6 C7 S2 113.2(3) . .
C26 C7 S2 119.1(3) . .
C9 C8 C25 127.7(4) . .
C9 C8 S1 113.5(3) . .
C25 C8 S1 118.8(3) . .
C8 C9 C5 112.8(4) . .
C8 C9 H2 123.6 . .
C5 C9 H2 123.6 . .
C11 C10 C15 117.3(3) . .
C11 C10 Si1 124.2(3) . .
C15 C10 Si1 118.2(3) . .
O1 C11 C10 117.8(3) . .
O1 C11 C12 119.1(3) . .
C10 C11 C12 123.1(3) . .
C13 C12 C11 116.0(3) . .
C13 C12 C17 121.5(3) . .
C11 C12 C17 122.4(3) . .
C12 C13 C14 123.4(3) . .
C12 C13 H3 118.3 . .
C14 C13 H3 118.3 . .
C15 C14 C13 118.2(3) . .
C15 C14 C16 120.7(3) . .
C13 C14 C16 121.1(3) . .
C14 C15 C10 122.0(3) . .
C14 C15 H4 119.0 . .
C10 C15 H4 119.0 . .
C14 C16 H5 109.5 . .
C14 C16 H6 109.5 . .
H5 C16 H6 109.5 . .
C14 C16 H7 109.5 . .
H5 C16 H7 109.5 . .
H6 C16 H7 109.5 . .
C19 C17 C12 110.4(3) . .
C19 C17 C20 110.2(3) . .
C12 C17 C20 110.6(3) . .
C19 C17 C18 106.9(3) . .
C12 C17 C18 111.6(3) . .
C20 C17 C18 107.1(3) . .
C17 C18 H8 109.5 . .
C17 C18 H9 109.5 . .
H8 C18 H9 109.5 . .
C17 C18 H10 109.5 . .
H8 C18 H10 109.5 . .
H9 C18 H10 109.5 . .
C17 C19 H11 109.5 . .
C17 C19 H12 109.5 . .
H11 C19 H12 109.5 . .
C17 C19 H13 109.5 . .
H11 C19 H13 109.5 . .
H12 C19 H13 109.5 . .
C17 C20 H14 109.5 . .
C17 C20 H15 109.5 . .
H14 C20 H15 109.5 . .
C17 C20 H16 109.5 . .
H14 C20 H16 109.5 . .
H15 C20 H16 109.5 . .
C22 C21 Si1 114.6(3) . .
C22 C21 H17 108.6 . .
Si1 C21 H17 108.6 . .
C22 C21 H18 108.6 . .
Si1 C21 H18 108.6 . .
H17 C21 H18 107.6 . .
C21 C22 H19 109.5 . .
C21 C22 H20 109.5 . .
H19 C22 H20 109.5 . .
C21 C22 H21 109.5 . .
H19 C22 H21 109.5 . .
H20 C22 H21 109.5 . .
C24 C23 Si1 114.4(3) . .
C24 C23 H22 108.7 . .
Si1 C23 H22 108.7 . .
C24 C23 H23 108.7 . .
Si1 C23 H23 108.7 . .
H22 C23 H23 107.6 . .
C23 C24 H24 109.5 . .
C23 C24 H25 109.5 . .
H24 C24 H25 109.5 . .
C23 C24 H26 109.5 . .
H24 C24 H26 109.5 . .
H25 C24 H26 109.5 . .
C8 C25 H27 109.5 . .
C8 C25 H28 109.5 . .
H27 C25 H28 109.5 . .
C8 C25 H29 109.5 . .
H27 C25 H29 109.5 . .
H28 C25 H29 109.5 . .
C7 C26 H30 109.5 . .
C7 C26 H31 109.5 . .
H30 C26 H31 109.5 . .
C7 C26 H32 109.5 . .
H30 C26 H32 109.5 . .
H31 C26 H32 109.5 . .
C31 C27 C28 73.5(8) 2_556 .
C31 C27 C30 55.0(7) 2_556 2_556
C28 C27 C30 128.5(9) . 2_556
C29 C28 C27 179.9(12) . .
C29 C28 C31 55.7(7) . .
C27 C28 C31 124.4(7) . .
C29 C28 C31 127.6(8) . 2_556
C27 C28 C31 52.4(6) . 2_556
C31 C28 C31 71.9(6) . 2_556
C28 C29 C31 74.3(9) . .
C28 C29 C30 127.1(11) . .
C31 C29 C30 52.8(7) . .
C31 C30 C27 52.7(7) . 2_556
C31 C30 C29 51.6(7) . .
C27 C30 C29 104.3(8) 2_556 .
C27 C31 C29 147.8(11) 2_556 .
C27 C31 C30 72.3(8) 2_556 .
C29 C31 C30 75.6(9) . .
C27 C31 C28 162.1(10) 2_556 .
C29 C31 C28 50.0(7) . .
C30 C31 C28 125.6(8) . .
C27 C31 C28 54.1(6) 2_556 2_556
C29 C31 C28 158.0(10) . 2_556
C30 C31 C28 126.4(8) . 2_556
C28 C31 C28 108.1(6) . 2_556
C27 C31 C31 107.2(10) 2_556 2_556
C29 C31 C31 104.9(10) . 2_556
C30 C31 C31 178.6(11) . 2_556
C28 C31 C31 54.9(6) . 2_556
C28 C31 C31 53.1(5) 2_556 2_556

loop_
_geom_bond_atom_site_label_1
_geom_bond_atom_site_label_2
_geom_bond_distance
_geom_bond_site_symmetry_2
Ti1 O1 1.791(3) .
Ti1 C1 2.253(4) .
Ti1 Cl1 2.2681(19) .
Ti1 Cl2 2.290(2) .
Ti1 C2 2.322(4) .
Ti1 C5 2.411(4) .
Ti1 C3 2.522(4) .
Ti1 C4 2.538(4) .
S1 C4 1.731(4) .
S1 C8 1.761(5) .
S2 C3 1.730(4) .
S2 C7 1.765(4) .
Si1 C23 1.866(4) .
Si1 C1 1.873(4) .
Si1 C10 1.874(4) .
Si1 C21 1.881(4) .
O1 C11 1.385(4) .
C1 C2 1.448(5) .
C1 C5 1.453(5) .
C2 C3 1.438(5) .
C2 C6 1.446(5) .
C3 C4 1.418(5) .
C4 C5 1.427(5) .
C5 C9 1.445(5) .
C6 C7 1.360(6) .
C6 H1 0.9500 .
C7 C26 1.502(6) .
C8 C9 1.348(6) .
C8 C25 1.502(6) .
C9 H2 0.9500 .
C10 C11 1.408(5) .
C10 C15 1.410(5) .
C11 C12 1.413(5) .
C12 C13 1.400(5) .
C12 C17 1.540(5) .
C13 C14 1.402(5) .
C13 H3 0.9500 .
C14 C15 1.387(5) .
C14 C16 1.520(5) .
C15 H4 0.9500 .
C16 H5 0.9800 .
C16 H6 0.9800 .
C16 H7 0.9800 .
C17 C19 1.536(5) .
C17 C20 1.545(5) .
C17 C18 1.548(5) .
C18 H8 0.9800 .
C18 H9 0.9800 .
C18 H10 0.9800 .
C19 H11 0.9800 .
C19 H12 0.9800 .
C19 H13 0.9800 .
C20 H14 0.9800 .
C20 H15 0.9800 .
C20 H16 0.9800 .
C21 C22 1.535(6) .
C21 H17 0.9900 .
C21 H18 0.9900 .
C22 H19 0.9800 .
C22 H20 0.9800 .
C22 H21 0.9800 .
C23 C24 1.548(6) .
C23 H22 0.9900 .
C23 H23 0.9900 .
C24 H24 0.9800 .
C24 H25 0.9800 .
C24 H26 0.9800 .
C25 H27 0.9800 .
C25 H28 0.9800 .
C25 H29 0.9800 .
C26 H30 0.9800 .
C26 H31 0.9800 .
C26 H32 0.9800 .
C27 C31 1.246(14) 2_556
C27 C28 1.273(12) .
C27 C30 1.491(13) 2_556
C28 C29 1.171(13) .
C28 C31 1.473(11) .
C28 C31 1.506(11) 2_556
C29 C31 1.264(15) .
C29 C30 1.561(15) .
C30 C31 1.283(12) .
C30 C27 1.491(13) 2_556
C31 C27 1.246(14) 2_556
C31 C28 1.506(11) 2_556
C31 C31 1.750(19) 2_556

loop_
_geom_torsion_atom_site_label_1
_geom_torsion_atom_site_label_2
_geom_torsion_atom_site_label_3
_geom_torsion_atom_site_label_4
_geom_torsion
C1 Ti1 O1 C11 5.4(5)
Cl1 Ti1 O1 C11 -134.2(5)
Cl2 Ti1 O1 C11 119.8(5)
C2 Ti1 O1 C11 -31.1(5)
C5 Ti1 O1 C11 23.4(5)
C3 Ti1 O1 C11 -43.8(5)
C4 Ti1 O1 C11 -6.4(6)
C23 Si1 C1 C2 170.0(3)
C10 Si1 C1 C2 50.1(3)
C21 Si1 C1 C2 -70.3(3)
C23 Si1 C1 C5 -14.5(4)
C10 Si1 C1 C5 -134.3(3)
C21 Si1 C1 C5 105.2(3)
C23 Si1 C1 Ti1 80.9(2)
C10 Si1 C1 Ti1 -39.0(2)
C21 Si1 C1 Ti1 -159.43(18)
O1 Ti1 C1 C2 -97.8(2)
Cl1 Ti1 C1 C2 11.1(3)
Cl2 Ti1 C1 C2 157.28(17)
C5 Ti1 C1 C2 109.1(3)
C3 Ti1 C1 C2 36.3(2)
C4 Ti1 C1 C2 74.5(2)
O1 Ti1 C1 C5 153.1(2)
Cl1 Ti1 C1 C5 -98.0(2)
Cl2 Ti1 C1 C5 48.2(2)
C2 Ti1 C1 C5 -109.1(3)
C3 Ti1 C1 C5 -72.8(2)
C4 Ti1 C1 C5 -34.5(2)
O1 Ti1 C1 Si1 25.55(19)
Cl1 Ti1 C1 Si1 134.44(15)
Cl2 Ti1 C1 Si1 -79.3(2)
C2 Ti1 C1 Si1 123.4(3)
C5 Ti1 C1 Si1 -127.5(3)
C3 Ti1 C1 Si1 159.7(2)
C4 Ti1 C1 Si1 -162.1(2)
C5 C1 C2 C3 1.6(4)
Si1 C1 C2 C3 178.0(3)
Ti1 C1 C2 C3 -71.0(3)
C5 C1 C2 C6 177.6(4)
Si1 C1 C2 C6 -6.0(6)
Ti1 C1 C2 C6 105.0(5)
C5 C1 C2 Ti1 72.6(2)
Si1 C1 C2 Ti1 -111.0(3)
O1 Ti1 C2 C3 -161.6(2)
C1 Ti1 C2 C3 115.6(3)
Cl1 Ti1 C2 C3 -56.9(2)
Cl2 Ti1 C2 C3 76.3(3)
C5 Ti1 C2 C3 74.5(2)
C4 Ti1 C2 C3 34.6(2)
O1 Ti1 C2 C6 -52.6(3)
C1 Ti1 C2 C6 -135.4(4)
Cl1 Ti1 C2 C6 52.1(3)
Cl2 Ti1 C2 C6 -174.74(19)
C5 Ti1 C2 C6 -176.5(3)
C3 Ti1 C2 C6 108.9(4)
C4 Ti1 C2 C6 143.6(3)
O1 Ti1 C2 C1 82.8(2)
Cl1 Ti1 C2 C1 -172.51(18)
Cl2 Ti1 C2 C1 -39.3(3)
C5 Ti1 C2 C1 -41.1(2)
C3 Ti1 C2 C1 -115.6(3)
C4 Ti1 C2 C1 -81.0(2)
C6 C2 C3 C4 -176.4(3)
C1 C2 C3 C4 0.8(4)
Ti1 C2 C3 C4 -62.7(3)
C6 C2 C3 S2 4.3(4)
C1 C2 C3 S2 -178.6(2)
Ti1 C2 C3 S2 117.9(2)
C6 C2 C3 Ti1 -113.7(3)
C1 C2 C3 Ti1 63.5(2)
C7 S2 C3 C4 177.5(4)
C7 S2 C3 C2 -3.5(3)
C7 S2 C3 Ti1 70.5(2)
O1 Ti1 C3 C4 141.2(2)
C1 Ti1 C3 C4 79.3(2)
Cl1 Ti1 C3 C4 -117.4(2)
Cl2 Ti1 C3 C4 -18.4(3)
C2 Ti1 C3 C4 118.4(3)
C5 Ti1 C3 C4 36.2(2)
O1 Ti1 C3 C2 22.8(3)
C1 Ti1 C3 C2 -39.1(2)
Cl1 Ti1 C3 C2 124.2(2)
Cl2 Ti1 C3 C2 -136.8(2)
C5 Ti1 C3 C2 -82.2(2)
C4 Ti1 C3 C2 -118.4(3)
O1 Ti1 C3 S2 -78.0(2)
C1 Ti1 C3 S2 -140.0(3)
Cl1 Ti1 C3 S2 23.41(19)
Cl2 Ti1 C3 S2 122.37(19)
C2 Ti1 C3 S2 -100.8(3)
C5 Ti1 C3 S2 177.0(3)
C4 Ti1 C3 S2 140.8(3)
C2 C3 C4 C5 -2.9(4)
S2 C3 C4 C5 176.1(3)
Ti1 C3 C4 C5 -59.9(3)
C2 C3 C4 S1 -176.9(4)
S2 C3 C4 S1 2.1(8)
Ti1 C3 C4 S1 126.1(4)
C2 C3 C4 Ti1 57.0(2)
S2 C3 C4 Ti1 -124.0(4)
C8 S1 C4 C3 175.4(5)
C8 S1 C4 C5 1.5(3)
C8 S1 C4 Ti1 -77.3(3)
O1 Ti1 C4 C3 -66.6(3)
C1 Ti1 C4 C3 -80.4(2)
Cl1 Ti1 C4 C3 62.7(2)
Cl2 Ti1 C4 C3 165.5(2)
C2 Ti1 C4 C3 -36.4(2)
C5 Ti1 C4 C3 -117.7(3)
O1 Ti1 C4 C5 51.2(3)
C1 Ti1 C4 C5 37.4(2)
Cl1 Ti1 C4 C5 -179.6(2)
Cl2 Ti1 C4 C5 -76.8(2)
C2 Ti1 C4 C5 81.3(2)
C3 Ti1 C4 C5 117.7(3)
O1 Ti1 C4 S1 153.7(2)
C1 Ti1 C4 S1 139.8(3)
Cl1 Ti1 C4 S1 -77.1(2)
Cl2 Ti1 C4 S1 25.7(2)
C2 Ti1 C4 S1 -176.2(3)
C5 Ti1 C4 S1 102.5(3)
C3 Ti1 C4 S1 -139.8(4)
C3 C4 C5 C9 -177.4(3)
S1 C4 C5 C9 -1.6(4)
Ti1 C4 C5 C9 119.7(3)
C3 C4 C5 C1 4.0(4)
S1 C4 C5 C1 179.9(2)
Ti1 C4 C5 C1 -58.8(2)
C3 C4 C5 Ti1 62.9(3)
S1 C4 C5 Ti1 -121.3(2)
C2 C1 C5 C4 -3.4(4)
Si1 C1 C5 C4 -179.7(3)
Ti1 C1 C5 C4 66.4(3)
C2 C1 C5 C9 178.6(4)
Si1 C1 C5 C9 2.3(7)
Ti1 C1 C5 C9 -111.5(5)
C2 C1 C5 Ti1 -69.9(2)
Si1 C1 C5 Ti1 113.8(3)
O1 Ti1 C5 C4 -150.0(2)
C1 Ti1 C5 C4 -118.4(3)
Cl1 Ti1 C5 C4 0.6(3)
Cl2 Ti1 C5 C4 104.6(2)
C2 Ti1 C5 C4 -76.4(2)
C3 Ti1 C5 C4 -35.3(2)
O1 Ti1 C5 C9 102.6(3)
C1 Ti1 C5 C9 134.2(4)
Cl1 Ti1 C5 C9 -106.9(3)
Cl2 Ti1 C5 C9 -2.9(3)
C2 Ti1 C5 C9 176.1(4)
C3 Ti1 C5 C9 -142.7(4)
C4 Ti1 C5 C9 -107.4(4)
O1 Ti1 C5 C1 -31.6(3)
Cl1 Ti1 C5 C1 119.0(2)
Cl2 Ti1 C5 C1 -137.0(2)
C2 Ti1 C5 C1 42.0(2)
C3 Ti1 C5 C1 83.1(2)
C4 Ti1 C5 C1 118.4(3)
C3 C2 C6 C7 -2.9(4)
C1 C2 C6 C7 -178.8(4)
Ti1 C2 C6 C7 -92.2(3)
C2 C6 C7 C26 -179.9(4)
C2 C6 C7 S2 0.3(4)
C3 S2 C7 C6 1.8(3)
C3 S2 C7 C26 -177.9(3)
C4 S1 C8 C9 -1.1(3)
C4 S1 C8 C25 177.9(4)
C25 C8 C9 C5 -178.5(4)
S1 C8 C9 C5 0.3(5)
C4 C5 C9 C8 0.8(5)
C1 C5 C9 C8 178.7(4)
Ti1 C5 C9 C8 89.6(4)
C23 Si1 C10 C11 -90.2(3)
C1 Si1 C10 C11 29.1(3)
C21 Si1 C10 C11 149.1(3)
C23 Si1 C10 C15 83.7(3)
C1 Si1 C10 C15 -157.0(3)
C21 Si1 C10 C15 -37.0(3)
Ti1 O1 C11 C10 -18.3(7)
Ti1 O1 C11 C12 163.8(4)
C15 C10 C11 O1 -177.7(3)
Si1 C10 C11 O1 -3.8(5)
C15 C10 C11 C12 0.1(5)
Si1 C10 C11 C12 174.0(3)
O1 C11 C12 C13 176.4(3)
C10 C11 C12 C13 -1.4(5)
O1 C11 C12 C17 -1.0(5)
C10 C11 C12 C17 -178.8(3)
C11 C12 C13 C14 1.3(5)
C17 C12 C13 C14 178.6(3)
C12 C13 C14 C15 0.2(5)
C12 C13 C14 C16 -179.5(3)
C13 C14 C15 C10 -1.6(5)
C16 C14 C15 C10 178.1(3)
C11 C10 C15 C14 1.5(5)
Si1 C10 C15 C14 -172.8(3)
C13 C12 C17 C19 -114.4(4)
C11 C12 C17 C19 62.8(4)
C13 C12 C17 C20 123.4(4)
C11 C12 C17 C20 -59.4(4)
C13 C12 C17 C18 4.2(5)
C11 C12 C17 C18 -178.6(3)
C23 Si1 C21 C22 176.6(3)
C1 Si1 C21 C22 56.8(3)
C10 Si1 C21 C22 -62.2(3)
C1 Si1 C23 C24 177.0(3)
C10 Si1 C23 C24 -64.4(3)
C21 Si1 C23 C24 57.1(3)
